data_7019587
loop_
_publ_author_name
'Bratsos, Ioannis'
'Mitri, Elisa'
'Ravalico, Francesco'
'Zangrando, Ennio'
'Gianferrara, Teresa'
'Bergamo, Alberta'
'Alessio, Enzo'

_publ_section_title
;
 New half sandwich Ru(ii) coordination compounds for anticancer activity.
;
_journal_issue 24
_journal_name_full 'Dalton transactions (Cambridge, England : 2003)'
_journal_page_first 7358
_journal_page_last 7371
_journal_paper_doi 10.1039/c2dt30654a
_journal_volume 41
_journal_year 2012
_chemical_formula_moiety 'C10 H29 N5 O Ru S, 2(Cl), H2 O'
_chemical_formula_sum 'C10 H31 Cl2 N5 O2 Ru S'
_chemical_formula_weight 457.43
_chemical_name_systematic
;
?
;
_space_group_IT_number 15
_symmetry_cell_setting monoclinic
_symmetry_space_group_name_Hall '-C 2yc'
_symmetry_space_group_name_H-M 'C 1 2/c 1'
_atom_sites_solution_hydrogens geom
_atom_sites_solution_primary direct
_atom_sites_solution_secondary difmap
_audit_creation_method SHELXL-97
_cell_angle_alpha 90.00
_cell_angle_beta 117.27(2)
_cell_angle_gamma 90.00
_cell_formula_units_Z 8
_cell_length_a 33.027(5)
_cell_length_b 8.391(2)
_cell_length_c 15.971(3)
_cell_measurement_temperature 293(2)
_cell_volume 3934.1(15)
_computing_cell_refinement 'Denzo (Otwinowski & Minor 1997)'
_computing_data_collection 'Nonius Xpress'
_computing_data_reduction 'Denzo and Scalepack (Otwinowski & Minor 1997)'
_computing_molecular_graphics 'Ortep3/windows (Farrugia,1997)'
_computing_publication_material 'Wingx 1.70.00 (Farrugia, 1999)'
_computing_structure_refinement 'SHELX97 (Sheldrick, 1998)'
_computing_structure_solution 'SHELX97 (Sheldrick, 1998)'
_diffrn_ambient_temperature 293(2)
_diffrn_measured_fraction_theta_full 0.956
_diffrn_measured_fraction_theta_max 0.956
_diffrn_measurement_device_type 'image plate dip1030'
_diffrn_measurement_method 'laser scanner'
_diffrn_radiation_monochromator graphite
_diffrn_radiation_source 'fine-focus sealed tube'
_diffrn_radiation_type MoK\a
_diffrn_radiation_wavelength 0.71073
_diffrn_reflns_av_R_equivalents 0.0431
_diffrn_reflns_av_sigmaI/netI 0.0364
_diffrn_reflns_limit_h_max 47
_diffrn_reflns_limit_h_min -44
_diffrn_reflns_limit_k_max 12
_diffrn_reflns_limit_k_min -12
_diffrn_reflns_limit_l_max 19
_diffrn_reflns_limit_l_min -21
_diffrn_reflns_number 26525
_diffrn_reflns_theta_full 31.09
_diffrn_reflns_theta_max 31.09
_diffrn_reflns_theta_min 3.58
_exptl_absorpt_coefficient_mu 1.185
_exptl_absorpt_correction_T_max 0.7838
_exptl_absorpt_correction_T_min 0.5438
_exptl_absorpt_correction_type refdelf
_exptl_absorpt_process_details
;
Parkin S,Moezzi B & Hope H, (1995) J. Appl. Cryst. 28, 53-56
Cubic fit to sin(theta)/lambda - 24 parameters
;
_exptl_crystal_colour yellow
_exptl_crystal_density_diffrn 1.545
_exptl_crystal_density_method 'not measured'
_exptl_crystal_description prism
_exptl_crystal_F_000 1888
_exptl_crystal_size_max 0.38
_exptl_crystal_size_mid 0.33
_exptl_crystal_size_min 0.31
_refine_diff_density_max 0.959
_refine_diff_density_min -0.448
_refine_diff_density_rms 0.114
_refine_ls_extinction_method none
_refine_ls_goodness_of_fit_ref 0.973
_refine_ls_hydrogen_treatment constr
_refine_ls_matrix_type full
_refine_ls_number_parameters 190
_refine_ls_number_reflns 6044
_refine_ls_number_restraints 36
_refine_ls_restrained_S_all 0.997
_refine_ls_R_factor_all 0.0498
_refine_ls_R_factor_gt 0.0422
_refine_ls_shift/su_max 0.001
_refine_ls_shift/su_mean 0.000
_refine_ls_structure_factor_coef Fsqd
_refine_ls_weighting_details 'calc w=1/[\s^2^(Fo^2^)+(0.0856P)^2^+0.0000P] where P=(Fo^2^+2Fc^2^)/3'
_refine_ls_weighting_scheme calc
_refine_ls_wR_factor_gt 0.1204
_refine_ls_wR_factor_ref 0.1239
_reflns_number_gt 4524
_reflns_number_total 6044
_reflns_threshold_expression >2\s(I)
_cod_data_source_file c2dt30654a.txt
_cod_data_source_block 10
_cod_original_cell_volume 3934.2(13)
_cod_original_sg_symbol_H-M 'C 2/c'
_cod_database_code 7019587

loop_
_symmetry_equiv_pos_as_xyz
'x, y, z'
'-x, y, -z+1/2'
'x+1/2, y+1/2, z'
'-x+1/2, y+1/2, -z+1/2'
'-x, -y, -z'
'x, -y, z-1/2'
'-x+1/2, -y+1/2, -z'
'x+1/2, -y+1/2, z-1/2'

loop_
_atom_site_label
_atom_site_type_symbol
_atom_site_fract_x
_atom_site_fract_y
_atom_site_fract_z
_atom_site_U_iso_or_equiv
_atom_site_adp_type
_atom_site_occupancy
_atom_site_symmetry_multiplicity
_atom_site_calc_flag
_atom_site_refinement_flags
Ru Ru 0.119257(7) 0.45737(2) 0.499048(14) 0.04232(9) Uani 1 1 d .
O1 O 0.12806(9) 0.0981(3) 0.4515(2) 0.0737(7) Uani 1 1 d .
N1 N 0.17532(8) 0.6181(3) 0.55725(18) 0.0536(5) Uani 1 1 d .
H1 H 0.2004 0.5639 0.5987 0.064 Uiso 1 1 calc R
N2 N 0.10498(9) 0.5986(3) 0.37862(17) 0.0525(5) Uani 1 1 d .
H2 H 0.0971 0.5332 0.3281 0.063 Uiso 1 1 calc R
N3 N 0.12574(9) 0.3451(3) 0.62473(19) 0.0580(6) Uani 1 1 d .
H3C H 0.1546 0.3112 0.6590 0.070 Uiso 1 1 calc R
H3D H 0.1196 0.4163 0.6595 0.070 Uiso 1 1 calc R
N4 N 0.05877(8) 0.3156(3) 0.44327(19) 0.0557(6) Uani 1 1 d .
H4C H 0.0349 0.3753 0.4044 0.067 Uiso 1 1 calc R
H4D H 0.0617 0.2344 0.4097 0.067 Uiso 1 1 calc R
N5 N 0.08702(9) 0.6555(3) 0.5285(2) 0.0565(6) Uani 1 1 d .
H5 H 0.0674 0.6183 0.5495 0.068 Uiso 1 1 calc R
S1 S 0.15232(2) 0.25373(8) 0.46691(5) 0.04966(16) Uani 1 1 d .
C1 C 0.16174(14) 0.2675(5) 0.3656(3) 0.0683(9) Uani 1 1 d .
H1A H 0.1333 0.2878 0.3109 0.103 Uiso 1 1 calc R
H1B H 0.1744 0.1691 0.3575 0.103 Uiso 1 1 calc R
H1C H 0.1826 0.3530 0.3740 0.103 Uiso 1 1 calc R
C2 C 0.20881(12) 0.2166(5) 0.5553(3) 0.0714(9) Uani 1 1 d .
H2A H 0.2090 0.2063 0.6154 0.107 Uiso 1 1 calc R
H2B H 0.2281 0.3036 0.5575 0.107 Uiso 1 1 calc R
H2C H 0.2198 0.1198 0.5409 0.107 Uiso 1 1 calc R
C3 C 0.09429(15) 0.2085(4) 0.6023(3) 0.0699(9) Uani 1 1 d .
H3A H 0.0896 0.1824 0.6563 0.084 Uiso 1 1 calc R
H3B H 0.1072 0.1160 0.5868 0.084 Uiso 1 1 calc R
C4 C 0.05019(13) 0.2512(5) 0.5209(3) 0.0728(9) Uani 1 1 d .
H4A H 0.0347 0.3307 0.5399 0.087 Uiso 1 1 calc R
H4B H 0.0309 0.1577 0.4991 0.087 Uiso 1 1 calc R
C5 C 0.06069(18) 0.7485(6) 0.4399(4) 0.0980(16) Uani 1 1 d U
H5A H 0.0287 0.7432 0.4243 0.118 Uiso 1 1 calc R
H5B H 0.0699 0.8593 0.4526 0.118 Uiso 1 1 calc R
C6 C 0.06523(17) 0.7011(7) 0.3623(3) 0.0937(15) Uani 1 1 d U
H6A H 0.0668 0.7961 0.3293 0.112 Uiso 1 1 calc R
H6B H 0.0378 0.6443 0.3206 0.112 Uiso 1 1 calc R
C7 C 0.14444(15) 0.6942(5) 0.3908(3) 0.0776(11) Uani 1 1 d U
H7A H 0.1529 0.6640 0.3423 0.093 Uiso 1 1 calc R
H7B H 0.1354 0.8053 0.3808 0.093 Uiso 1 1 calc R
C8 C 0.18417(15) 0.6797(7) 0.4814(3) 0.1028(18) Uani 1 1 d U
H8A H 0.1983 0.7838 0.4998 0.123 Uiso 1 1 calc R
H8B H 0.2059 0.6098 0.4746 0.123 Uiso 1 1 calc R
C9 C 0.16575(15) 0.7479(6) 0.6083(4) 0.1009(17) Uani 1 1 d U
H9A H 0.1883 0.7431 0.6739 0.121 Uiso 1 1 calc R
H9B H 0.1697 0.8488 0.5833 0.121 Uiso 1 1 calc R
C10 C 0.12322(17) 0.7471(7) 0.6043(4) 0.1028(17) Uani 1 1 d U
H10A H 0.1130 0.8567 0.5991 0.123 Uiso 1 1 calc R
H10B H 0.1264 0.7065 0.6639 0.123 Uiso 1 1 calc R
Cl1 Cl 0.04901(3) 0.56944(13) 0.67808(7) 0.0738(3) Uani 1 1 d .
Cl2 Cl 0.21596(3) 0.93069(12) 0.29260(8) 0.0731(2) Uani 1 1 d .
O1W O 0.21928(11) 0.5561(4) 0.2980(3) 0.0854(8) Uani 1 1 d .
H1W H 0.2377 0.5185 0.2703 0.129 Uiso 1 1 d R
H2W H 0.2183 0.6624 0.2945 0.129 Uiso 1 1 d R

loop_
_atom_site_aniso_label
_atom_site_aniso_U_11
_atom_site_aniso_U_22
_atom_site_aniso_U_33
_atom_site_aniso_U_23
_atom_site_aniso_U_13
_atom_site_aniso_U_12
Ru 0.03791(12) 0.04097(13) 0.04602(14) -0.00046(7) 0.01745(9) -0.00128(7)
O1 0.0742(16) 0.0449(11) 0.115(2) -0.0107(13) 0.0541(16) -0.0056(11)
N1 0.0453(12) 0.0523(13) 0.0562(13) -0.0026(10) 0.0174(10) -0.0070(10)
N2 0.0566(14) 0.0504(12) 0.0466(12) 0.0013(9) 0.0203(10) 0.0023(11)
N3 0.0586(15) 0.0603(15) 0.0571(14) 0.0055(11) 0.0283(11) -0.0025(12)
N4 0.0416(12) 0.0505(13) 0.0679(15) -0.0032(11) 0.0189(10) -0.0060(10)
N5 0.0583(14) 0.0465(13) 0.0753(16) -0.0016(11) 0.0397(13) -0.0001(11)
S1 0.0460(3) 0.0425(3) 0.0605(4) 0.0012(3) 0.0245(3) 0.0032(3)
C1 0.081(2) 0.066(2) 0.067(2) -0.0026(15) 0.0410(17) 0.0119(18)
C2 0.0592(19) 0.073(2) 0.074(2) 0.0123(17) 0.0240(16) 0.0198(17)
C3 0.083(2) 0.0580(19) 0.073(2) 0.0045(15) 0.0394(18) -0.0125(17)
C4 0.064(2) 0.071(2) 0.093(3) -0.0032(18) 0.0445(19) -0.0188(18)
C5 0.114(4) 0.095(3) 0.115(3) 0.044(3) 0.078(3) 0.059(3)
C6 0.104(3) 0.108(3) 0.061(2) 0.0149(19) 0.0303(19) 0.060(3)
C7 0.091(3) 0.080(2) 0.070(2) 0.0017(17) 0.0435(19) -0.028(2)
C8 0.065(2) 0.139(4) 0.089(3) 0.039(3) 0.022(2) -0.034(3)
C9 0.072(3) 0.083(3) 0.111(3) -0.050(3) 0.010(2) 0.004(2)
C10 0.098(3) 0.106(3) 0.135(4) -0.071(3) 0.080(3) -0.041(3)
Cl1 0.0519(4) 0.1042(7) 0.0647(5) 0.0184(4) 0.0263(4) 0.0115(4)
Cl2 0.0631(5) 0.0689(5) 0.0845(6) 0.0073(4) 0.0314(4) 0.0074(4)
O1W 0.0678(17) 0.083(2) 0.104(2) 0.0052(15) 0.0378(16) 0.0007(14)

loop_
_atom_type_symbol
_atom_type_description
_atom_type_scat_dispersion_real
_atom_type_scat_dispersion_imag
_atom_type_scat_source
C C 0.0033 0.0016 'International Tables Vol C Tables 4.2.6.8 and 6.1.1.4'
H H 0.0000 0.0000 'International Tables Vol C Tables 4.2.6.8 and 6.1.1.4'
N N 0.0061 0.0033 'International Tables Vol C Tables 4.2.6.8 and 6.1.1.4'
O O 0.0106 0.0060 'International Tables Vol C Tables 4.2.6.8 and 6.1.1.4'
S S 0.1246 0.1234 'International Tables Vol C Tables 4.2.6.8 and 6.1.1.4'
Cl Cl 0.1484 0.1585 'International Tables Vol C Tables 4.2.6.8 and 6.1.1.4'
Ru Ru -1.2594 0.8363 'International Tables Vol C Tables 4.2.6.8 and 6.1.1.4'

loop_
_geom_angle_atom_site_label_1
_geom_angle_atom_site_label_2
_geom_angle_atom_site_label_3
_geom_angle
N2 Ru N1 80.19(10)
N2 Ru N4 98.97(10)
N1 Ru N4 173.80(10)
N2 Ru N3 169.50(10)
N1 Ru N3 100.15(10)
N4 Ru N3 79.55(11)
N2 Ru N5 80.73(10)
N1 Ru N5 80.36(10)
N4 Ru N5 93.44(10)
N3 Ru N5 88.96(11)
N2 Ru S1 98.60(8)
N1 Ru S1 99.65(8)
N4 Ru S1 86.55(8)
N3 Ru S1 91.70(8)
N5 Ru S1 179.32(8)
C8 N1 C9 111.7(4)
C8 N1 Ru 109.0(2)
C9 N1 Ru 110.1(2)
C7 N2 C6 111.5(4)
C7 N2 Ru 111.8(2)
C6 N2 Ru 107.1(2)
C3 N3 Ru 110.9(2)
C4 N4 Ru 110.6(2)
C10 N5 C5 114.0(4)
C10 N5 Ru 106.8(2)
C5 N5 Ru 109.2(2)
O1 S1 C2 105.45(19)
O1 S1 C1 102.14(18)
C2 S1 C1 100.14(19)
O1 S1 Ru 115.46(11)
C2 S1 Ru 113.66(14)
C1 S1 Ru 118.03(13)
N3 C3 C4 108.9(3)
C3 C4 N4 109.3(3)
C6 C5 N5 116.5(3)
C5 C6 N2 117.5(3)
C8 C7 N2 115.5(3)
C7 C8 N1 115.1(3)
C10 C9 N1 116.3(4)
C9 C10 N5 117.9(3)

loop_
_geom_bond_atom_site_label_1
_geom_bond_atom_site_label_2
_geom_bond_distance
Ru N2 2.120(2)
Ru N1 2.130(2)
Ru N4 2.137(2)
Ru N3 2.137(3)
Ru N5 2.140(3)
Ru S1 2.2112(8)
O1 S1 1.492(3)
N1 C8 1.465(5)
N1 C9 1.479(5)
N2 C7 1.466(4)
N2 C6 1.490(5)
N3 C3 1.477(4)
N4 C4 1.494(4)
N5 C10 1.470(5)
N5 C5 1.496(5)
S1 C2 1.777(4)
S1 C1 1.785(4)
C3 C4 1.484(6)
C5 C6 1.374(6)
C7 C8 1.446(6)
C9 C10 1.377(6)

loop_
_geom_torsion_atom_site_label_1
_geom_torsion_atom_site_label_2
_geom_torsion_atom_site_label_3
_geom_torsion_atom_site_label_4
_geom_torsion
N2 Ru N1 C8 -24.7(3)
N4 Ru N1 C8 -107.4(10)
N3 Ru N1 C8 166.0(3)
N5 Ru N1 C8 -106.9(3)
S1 Ru N1 C8 72.5(3)
N2 Ru N1 C9 98.2(3)
N4 Ru N1 C9 15.5(11)
N3 Ru N1 C9 -71.1(3)
N5 Ru N1 C9 16.1(3)
S1 Ru N1 C9 -164.6(3)
N1 Ru N2 C7 15.0(3)
N4 Ru N2 C7 -171.2(3)
N3 Ru N2 C7 107.7(6)
N5 Ru N2 C7 96.7(3)
S1 Ru N2 C7 -83.4(2)
N1 Ru N2 C6 -107.3(3)
N4 Ru N2 C6 66.4(3)
N3 Ru N2 C6 -14.6(7)
N5 Ru N2 C6 -25.6(3)
S1 Ru N2 C6 154.3(3)
N2 Ru N3 C3 97.7(6)
N1 Ru N3 C3 -171.4(2)
N4 Ru N3 C3 14.9(2)
N5 Ru N3 C3 108.6(3)
S1 Ru N3 C3 -71.3(2)
N2 Ru N4 C4 -157.2(2)
N1 Ru N4 C4 -75.5(10)
N3 Ru N4 C4 12.3(2)
N5 Ru N4 C4 -76.0(2)
S1 Ru N4 C4 104.6(2)
N2 Ru N5 C10 -106.0(3)
N1 Ru N5 C10 -24.5(3)
N4 Ru N5 C10 155.5(3)
N3 Ru N5 C10 76.0(3)
S1 Ru N5 C10 -116(6)
N2 Ru N5 C5 17.8(3)
N1 Ru N5 C5 99.3(3)
N4 Ru N5 C5 -80.8(3)
N3 Ru N5 C5 -160.2(3)
S1 Ru N5 C5 8(6)
N2 Ru S1 O1 -116.30(16)
N1 Ru S1 O1 162.27(16)
N4 Ru S1 O1 -17.74(16)
N3 Ru S1 O1 61.68(16)
N5 Ru S1 O1 -106(6)
N2 Ru S1 C2 121.64(17)
N1 Ru S1 C2 40.22(17)
N4 Ru S1 C2 -139.80(17)
N3 Ru S1 C2 -60.38(17)
N5 Ru S1 C2 132(6)
N2 Ru S1 C1 4.84(17)
N1 Ru S1 C1 -76.58(18)
N4 Ru S1 C1 103.40(17)
N3 Ru S1 C1 -177.18(18)
N5 Ru S1 C1 15(6)
Ru N3 C3 C4 -39.7(4)
N3 C3 C4 N4 50.7(4)
Ru N4 C4 C3 -37.4(4)
C10 N5 C5 C6 113.7(5)
Ru N5 C5 C6 -5.6(6)
N5 C5 C6 N2 -17.8(8)
C7 N2 C6 C5 -90.8(6)
Ru N2 C6 C5 31.7(6)
C6 N2 C7 C8 117.6(5)
Ru N2 C7 C8 -2.2(5)
N2 C7 C8 N1 -19.9(7)
C9 N1 C8 C7 -90.5(5)
Ru N1 C8 C7 31.4(6)
C8 N1 C9 C10 117.6(6)
Ru N1 C9 C10 -3.7(6)
N1 C9 C10 N5 -19.3(8)
C5 N5 C10 C9 -89.2(6)
Ru N5 C10 C9 31.5(6)
